data_4307387
loop_
_publ_author_name
'Pavel V. Gushchin'
'Nadezhda A. Bokach'
'Konstantin V. Luzyanin'
'Alexey A. Nazarov'
'Matti Haukka'
'Vadim Yu. Kukushkin'

_publ_section_title
;
PtII-Mediated Nitrile-Tetramethylguanidine Coupling as a Key Step for a
Novel Synthesis of 1,6-Dihydro-1,3,5-triazines
;
_journal_name_full 'Inorganic Chemistry'
_journal_page_first 1684
_journal_page_last 1693
_journal_paper_doi 10.1021/ic061884b
_journal_volume 46
_journal_year 2007
_chemical_formula_moiety 'C25 H25 N5'
_chemical_formula_sum 'C25 H25 N5'
_chemical_formula_weight 395.50
_chemical_name_systematic
; 
 ? 
;
_space_group_IT_number 14
_symmetry_cell_setting monoclinic
_symmetry_space_group_name_Hall '-P 2ybc'
_symmetry_space_group_name_H-M 'P 1 21/c 1'
_atom_sites_solution_hydrogens geom
_atom_sites_solution_primary direct
_atom_sites_solution_secondary difmap
_audit_creation_method SHELXL-97
_cell_angle_alpha 90.00
_cell_angle_beta 93.6880(10)
_cell_angle_gamma 90.00
_cell_formula_units_Z 4
_cell_length_a 6.05060(10)
_cell_length_b 16.3902(4)
_cell_length_c 21.2859(5)
_cell_measurement_reflns_used 9522
_cell_measurement_temperature 120(2)
_cell_measurement_theta_max 27.48
_cell_measurement_theta_min 1.00
_cell_volume 2106.56(8)
_computing_cell_refinement 'Denzo/Scalepack (Otwinowski & Minor, 1997)'
_computing_data_collection 'Collect (Nonius BV, 1997-2000)'
_computing_data_reduction 'Denzo/Scalepack (Otwinowski & Minor, 1997)'
_computing_molecular_graphics 'Diamond v.3.1d (Crystal Impact GbR, 2006)'
_computing_publication_material 'SHELXL-97 (Sheldrick, 1997)'
_computing_structure_refinement 'SHELXL-97 (Sheldrick, 1997)'
_computing_structure_solution 'SIR2004 (Burla et al., 2005)'
_diffrn_ambient_temperature 120(2)
_diffrn_detector_area_resol_mean 9
_diffrn_measured_fraction_theta_full 0.999
_diffrn_measured_fraction_theta_max 0.999
_diffrn_measurement_device '95mm CCD camera on \k-goniostat'
_diffrn_measurement_device_type 'Nonius KappaCCD'
_diffrn_measurement_method '\f scans and \w scans with \k offset'
_diffrn_radiation_monochromator 'horizontally mounted graphite crystal'
_diffrn_radiation_source 'fine-focus sealed tube'
_diffrn_radiation_type MoK\a
_diffrn_radiation_wavelength 0.71073
_diffrn_reflns_av_R_equivalents 0.0651
_diffrn_reflns_av_sigmaI/netI 0.0388
_diffrn_reflns_limit_h_max 7
_diffrn_reflns_limit_h_min -7
_diffrn_reflns_limit_k_max 21
_diffrn_reflns_limit_k_min -21
_diffrn_reflns_limit_l_max 27
_diffrn_reflns_limit_l_min -27
_diffrn_reflns_number 50887
_diffrn_reflns_theta_full 27.53
_diffrn_reflns_theta_max 27.53
_diffrn_reflns_theta_min 2.28
_exptl_absorpt_coefficient_mu 0.076
_exptl_absorpt_correction_T_max 0.9921
_exptl_absorpt_correction_T_min 0.9763
_exptl_absorpt_correction_type multi-scan
_exptl_absorpt_process_details 'SADABS v.2.10 (Sheldrick, 2003)'
_exptl_crystal_colour yellow
_exptl_crystal_density_diffrn 1.247
_exptl_crystal_density_method 'not measured'
_exptl_crystal_description block
_exptl_crystal_F_000 840
_exptl_crystal_size_max 0.32
_exptl_crystal_size_mid 0.17
_exptl_crystal_size_min 0.10
_refine_diff_density_max 0.225
_refine_diff_density_min -0.249
_refine_diff_density_rms 0.053
_refine_ls_extinction_method none
_refine_ls_goodness_of_fit_ref 1.047
_refine_ls_hydrogen_treatment constr
_refine_ls_matrix_type full
_refine_ls_number_parameters 275
_refine_ls_number_reflns 4851
_refine_ls_number_restraints 0
_refine_ls_restrained_S_all 1.047
_refine_ls_R_factor_all 0.0738
_refine_ls_R_factor_gt 0.0439
_refine_ls_shift/su_max 0.001
_refine_ls_shift/su_mean 0.000
_refine_ls_structure_factor_coef Fsqd
_refine_ls_weighting_details 'calc w=1/[\s^2^(Fo^2^)+(0.0561P)^2^+0.4520P] where P=(Fo^2^+2Fc^2^)/3'
_refine_ls_weighting_scheme calc
_refine_ls_wR_factor_gt 0.1007
_refine_ls_wR_factor_ref 0.1143
_reflns_number_gt 3407
_reflns_number_total 4851
_reflns_threshold_expression >2sigma(I)
_cod_data_source_file ic061884bsi20060930_061616_7.cif
_cod_data_source_block structure_10
_cod_original_sg_symbol_H-M 'P 21/c'
_cod_database_code 4307387

loop_
_symmetry_equiv_pos_as_xyz
'x, y, z'
'-x, y+1/2, -z+1/2'
'-x, -y, -z'
'x, -y-1/2, z-1/2'

loop_
_atom_site_label
_atom_site_type_symbol
_atom_site_fract_x
_atom_site_fract_y
_atom_site_fract_z
_atom_site_U_iso_or_equiv
_atom_site_adp_type
_atom_site_occupancy
_atom_site_symmetry_multiplicity
_atom_site_calc_flag
_atom_site_refinement_flags
_atom_site_disorder_assembly
_atom_site_disorder_group
N1 N 0.91747(18) 0.26997(7) 0.36295(5) 0.0196(3) Uani 1 1 d . . .
N2 N 0.86178(18) 0.13348(7) 0.32610(5) 0.0207(3) Uani 1 1 d . . .
N3 N 0.62410(18) 0.23763(7) 0.28539(5) 0.0193(3) Uani 1 1 d . . .
N4 N 0.56381(18) 0.09811(7) 0.26039(6) 0.0224(3) Uani 1 1 d . . .
N5 N 0.64738(18) 0.36676(7) 0.32829(6) 0.0222(3) Uani 1 1 d . . .
C1 C 0.9734(2) 0.19274(8) 0.35847(6) 0.0187(3) Uani 1 1 d . . .
C2 C 1.1828(2) 0.16627(8) 0.39355(6) 0.0203(3) Uani 1 1 d . . .
C3 C 1.2368(2) 0.08379(9) 0.39799(7) 0.0252(3) Uani 1 1 d . . .
H3 H 1.1372 0.0441 0.3800 0.030 Uiso 1 1 calc R . ..
C4 C 1.4350(2) 0.05915(10) 0.42848(7) 0.0299(4) Uani 1 1 d . . .
H4 H 1.4705 0.0028 0.4315 0.036 Uiso 1 1 calc R . ..
C5 C 1.5810(2) 0.11659(10) 0.45455(7) 0.0296(4) Uani 1 1 d . . .
H5 H 1.7172 0.0996 0.4752 0.036 Uiso 1 1 calc R . ..
C6 C 1.5289(2) 0.19893(10) 0.45068(7) 0.0267(3) Uani 1 1 d . . .
H6 H 1.6295 0.2383 0.4686 0.032 Uiso 1 1 calc R . ..
C7 C 1.3293(2) 0.22397(9) 0.42047(6) 0.0234(3) Uani 1 1 d . . .
H7 H 1.2930 0.2803 0.4182 0.028 Uiso 1 1 calc R . ..
C8 C 0.6823(2) 0.15657(8) 0.29099(6) 0.0191(3) Uani 1 1 d . . .
C9 C 0.6501(2) 0.01452(9) 0.26379(8) 0.0283(3) Uani 1 1 d . . .
H9A H 0.8116 0.0156 0.2621 0.042 Uiso 1 1 calc R . ..
H9B H 0.5850 -0.0172 0.2282 0.042 Uiso 1 1 calc R .. .
H9C H 0.6115 -0.0107 0.3033 0.042 Uiso 1 1 calc R .. .
C10 C 0.3307(2) 0.10404(9) 0.23732(7) 0.0254(3) Uani 1 1 d . . .
H10A H 0.2591 0.1482 0.2595 0.038 Uiso 1 1 calc R .. .
H10B H 0.2555 0.0524 0.2451 0.038 Uiso 1 1 calc R .. .
H10C H 0.3217 0.1155 0.1920 0.038 Uiso 1 1 calc R .. .
C11 C 0.4834(2) 0.26934(8) 0.23367(6) 0.0195(3) Uani 1 1 d . . .
C12 C 0.2803(2) 0.30460(8) 0.24430(7) 0.0213(3) Uani 1 1 d . . .
H12 H 0.2319 0.3079 0.2858 0.026 Uiso 1 1 calc R . ..
C13 C 0.1491(2) 0.33476(9) 0.19402(7) 0.0239(3) Uani 1 1 d . . .
H13 H 0.0097 0.3583 0.2014 0.029 Uiso 1 1 calc R . ..
C14 C 0.2171(2) 0.33139(9) 0.13263(7) 0.0260(3) Uani 1 1 d . . .
C15 C 0.0762(3) 0.36725(11) 0.07829(8) 0.0371(4) Uani 1 1 d . . .
H15A H -0.0802 0.3558 0.0840 0.056 Uiso 1 1 calc R .. .
H15B H 0.1182 0.3428 0.0388 0.056 Uiso 1 1 calc R .. .
H15C H 0.0993 0.4264 0.0769 0.056 Uiso 1 1 calc R .. .
C16 C 0.4207(2) 0.29559(10) 0.12319(7) 0.0284(3) Uani 1 1 d . . .
H16 H 0.4697 0.2922 0.0818 0.034 Uiso 1 1 calc R . ..
C17 C 0.5538(2) 0.26466(9) 0.17324(7) 0.0255(3) Uani 1 1 d . . .
H17 H 0.6925 0.2404 0.1660 0.031 Uiso 1 1 calc R . ..
C18 C 0.7327(2) 0.29526(8) 0.32757(6) 0.0191(3) Uani 1 1 d . . .
C19 C 0.7506(2) 0.42935(8) 0.36537(7) 0.0209(3) Uani 1 1 d . . .
C20 C 0.9641(2) 0.45792(9) 0.35701(7) 0.0236(3) Uani 1 1 d . . .
H20 H 1.0548 0.4303 0.3291 0.028 Uiso 1 1 calc R . ..
C21 C 1.0444(2) 0.52624(9) 0.38915(7) 0.0263(3) Uani 1 1 d . . .
H21 H 1.1886 0.5455 0.3819 0.032 Uiso 1 1 calc R . ..
C22 C 0.9202(2) 0.56741(9) 0.43175(7) 0.0266(3) Uani 1 1 d . . .
C23 C 1.0112(3) 0.64114(10) 0.46722(8) 0.0390(4) Uani 1 1 d . . .
H23A H 1.0400 0.6272 0.5118 0.058 Uiso 1 1 calc R .. .
H23B H 0.9031 0.6857 0.4632 0.058 Uiso 1 1 calc R .. .
H23C H 1.1495 0.6584 0.4497 0.058 Uiso 1 1 calc R .. .
C24 C 0.7087(3) 0.53788(9) 0.44050(7) 0.0283(3) Uani 1 1 d . . .
H24 H 0.6202 0.5644 0.4696 0.034 Uiso 1 1 calc R . ..
C25 C 0.6248(2) 0.47068(9) 0.40762(7) 0.0253(3) Uani 1 1 d . . .
H25 H 0.4788 0.4525 0.4140 0.030 Uiso 1 1 calc R . ..

loop_
_atom_site_aniso_label
_atom_site_aniso_U_11
_atom_site_aniso_U_22
_atom_site_aniso_U_33
_atom_site_aniso_U_23
_atom_site_aniso_U_13
_atom_site_aniso_U_12
N1 0.0199(6) 0.0187(6) 0.0198(6) 0.0005(5) -0.0007(5) -0.0003(5)
N2 0.0190(6) 0.0204(6) 0.0222(6) -0.0001(5) -0.0016(5) 0.0000(5)
N3 0.0200(6) 0.0191(6) 0.0183(6) -0.0007(5) -0.0028(4) 0.0008(5)
N4 0.0202(6) 0.0198(6) 0.0266(7) -0.0040(5) -0.0027(5) 0.0006(5)
N5 0.0231(6) 0.0194(6) 0.0236(6) -0.0009(5) -0.0026(5) 0.0004(5)
C1 0.0185(6) 0.0222(7) 0.0157(7) 0.0008(5) 0.0022(5) -0.0018(5)
C2 0.0199(7) 0.0233(8) 0.0178(7) 0.0019(6) 0.0011(5) 0.0007(6)
C3 0.0250(7) 0.0264(8) 0.0238(8) 0.0012(6) -0.0023(6) 0.0002(6)
C4 0.0310(8) 0.0302(9) 0.0280(8) 0.0035(7) -0.0022(7) 0.0069(7)
C5 0.0215(7) 0.0443(10) 0.0224(8) 0.0042(7) -0.0030(6) 0.0047(7)
C6 0.0214(7) 0.0383(9) 0.0200(7) -0.0005(6) -0.0007(6) -0.0047(6)
C7 0.0231(7) 0.0267(8) 0.0202(7) 0.0009(6) 0.0006(6) -0.0023(6)
C8 0.0187(6) 0.0198(7) 0.0188(7) -0.0015(6) 0.0018(5) -0.0001(5)
C9 0.0285(7) 0.0211(8) 0.0346(9) -0.0068(7) -0.0028(6) 0.0018(6)
C10 0.0204(7) 0.0254(8) 0.0295(8) -0.0041(6) -0.0040(6) -0.0022(6)
C11 0.0187(6) 0.0191(7) 0.0202(7) 0.0007(6) -0.0041(5) -0.0023(5)
C12 0.0224(7) 0.0199(7) 0.0214(7) -0.0003(6) -0.0005(5) -0.0019(6)
C13 0.0202(7) 0.0199(7) 0.0311(8) -0.0020(6) -0.0027(6) -0.0005(6)
C14 0.0286(7) 0.0228(8) 0.0256(8) 0.0012(6) -0.0065(6) -0.0020(6)
C15 0.0415(9) 0.0364(10) 0.0315(9) 0.0045(7) -0.0115(7) 0.0048(8)
C16 0.0314(8) 0.0345(9) 0.0189(7) 0.0007(6) -0.0009(6) -0.0021(7)
C17 0.0220(7) 0.0300(8) 0.0244(8) -0.0010(6) 0.0010(6) 0.0007(6)
C18 0.0188(6) 0.0214(7) 0.0169(7) 0.0006(6) 0.0007(5) -0.0027(5)
C19 0.0234(7) 0.0177(7) 0.0208(7) 0.0017(6) -0.0043(6) 0.0020(5)
C20 0.0232(7) 0.0208(7) 0.0268(8) -0.0009(6) 0.0004(6) 0.0040(6)
C21 0.0220(7) 0.0222(8) 0.0337(9) 0.0013(6) -0.0051(6) 0.0002(6)
C22 0.0344(8) 0.0208(8) 0.0233(8) -0.0001(6) -0.0092(6) 0.0037(6)
C23 0.0508(10) 0.0280(9) 0.0363(10) -0.0064(7) -0.0122(8) -0.0008(8)
C24 0.0368(8) 0.0254(8) 0.0228(8) -0.0029(6) 0.0029(6) 0.0057(7)
C25 0.0237(7) 0.0254(8) 0.0270(8) 0.0013(6) 0.0015(6) 0.0012(6)

loop_
_atom_type_symbol
_atom_type_description
_atom_type_scat_dispersion_real
_atom_type_scat_dispersion_imag
_atom_type_scat_source
C C 0.0033 0.0016 'International Tables Vol C Tables 4.2.6.8 and 6.1.1.4'
H H 0.0000 0.0000 'International Tables Vol C Tables 4.2.6.8 and 6.1.1.4'
N N 0.0061 0.0033 'International Tables Vol C Tables 4.2.6.8 and 6.1.1.4'

loop_
_geom_angle_atom_site_label_1
_geom_angle_atom_site_label_2
_geom_angle_atom_site_label_3
_geom_angle
_geom_angle_site_symmetry_1
_geom_angle_site_symmetry_3
_geom_angle_publ_flag
C1 N1 C18 117.11(12) . . ?
C8 N2 C1 116.48(12) . . ?
C8 N3 C18 118.49(11) . . ?
C8 N3 C11 123.22(11) . . ?
C18 N3 C11 117.66(11) . . ?
C8 N4 C9 117.79(12) . . ?
C8 N4 C10 126.03(12) . . ?
C9 N4 C10 114.22(11) . . ?
C18 N5 C19 120.41(12) . . ?
N1 C1 N2 127.44(12) . . ?
N1 C1 C2 117.23(12) . . ?
N2 C1 C2 115.32(12) . . ?
C3 C2 C7 119.37(13) . . ?
C3 C2 C1 120.27(13) . . ?
C7 C2 C1 120.33(13) . . ?
C4 C3 C2 120.45(14) . . ?
C4 C3 H3 119.8 . . ?
C2 C3 H3 119.8 . . ?
C5 C4 C3 120.05(15) . . ?
C5 C4 H4 120.0 . . ?
C3 C4 H4 120.0 . . ?
C4 C5 C6 120.11(14) . . ?
C4 C5 H5 119.9 . . ?
C6 C5 H5 119.9 . . ?
C5 C6 C7 120.06(14) . . ?
C5 C6 H6 120.0 . . ?
C7 C6 H6 120.0 . . ?
C6 C7 C2 119.96(14) . . ?
C6 C7 H7 120.0 . . ?
C2 C7 H7 120.0 . . ?
N2 C8 N4 117.43(12) . . ?
N2 C8 N3 121.12(12) . . ?
N4 C8 N3 121.44(12) . . ?
N4 C9 H9A 109.5 . . ?
N4 C9 H9B 109.5 . . ?
H9A C9 H9B 109.5 . . ?
N4 C9 H9C 109.5 . . ?
H9A C9 H9C 109.5 . . ?
H9B C9 H9C 109.5 . . ?
N4 C10 H10A 109.5 . . ?
N4 C10 H10B 109.5 . . ?
H10A C10 H10B 109.5 . . ?
N4 C10 H10C 109.5 . . ?
H10A C10 H10C 109.5 . . ?
H10B C10 H10C 109.5 . . ?
C17 C11 C12 120.20(13) . . ?
C17 C11 N3 119.16(12) . . ?
C12 C11 N3 120.64(12) . . ?
C13 C12 C11 119.49(13) . . ?
C13 C12 H12 120.3 . . ?
C11 C12 H12 120.3 . . ?
C12 C13 C14 121.45(13) . . ?
C12 C13 H13 119.3 . . ?
C14 C13 H13 119.3 . . ?
C16 C14 C13 117.96(13) . . ?
C16 C14 C15 121.00(14) . . ?
C13 C14 C15 121.03(14) . . ?
C14 C15 H15A 109.5 . . ?
C14 C15 H15B 109.5 . . ?
H15A C15 H15B 109.5 . . ?
C14 C15 H15C 109.5 . . ?
H15A C15 H15C 109.5 . . ?
H15B C15 H15C 109.5 . . ?
C17 C16 C14 121.22(14) . . ?
C17 C16 H16 119.4 . . ?
C14 C16 H16 119.4 . . ?
C11 C17 C16 119.67(13) . . ?
C11 C17 H17 120.2 . . ?
C16 C17 H17 120.2 . . ?
N5 C18 N1 125.79(13) . . ?
N5 C18 N3 116.21(12) . . ?
N1 C18 N3 118.00(12) . . ?
C25 C19 C20 117.93(13) . . ?
C25 C19 N5 118.26(12) . . ?
C20 C19 N5 123.43(12) . . ?
C21 C20 C19 120.46(13) . . ?
C21 C20 H20 119.8 . . ?
C19 C20 H20 119.8 . . ?
C20 C21 C22 121.87(13) . . ?
C20 C21 H21 119.1 . . ?
C22 C21 H21 119.1 . . ?
C21 C22 C24 117.34(14) . . ?
C21 C22 C23 121.32(14) . . ?
C24 C22 C23 121.34(14) . . ?
C22 C23 H23A 109.5 . . ?
C22 C23 H23B 109.5 . . ?
H23A C23 H23B 109.5 . . ?
C22 C23 H23C 109.5 . . ?
H23A C23 H23C 109.5 . . ?
H23B C23 H23C 109.5 . . ?
C25 C24 C22 121.31(13) . . ?
C25 C24 H24 119.3 . . ?
C22 C24 H24 119.3 . . ?
C24 C25 C19 121.08(13) . . ?
C24 C25 H25 119.5 . . ?
C19 C25 H25 119.5 . . ?

loop_
_geom_bond_atom_site_label_1
_geom_bond_atom_site_label_2
_geom_bond_distance
_geom_bond_site_symmetry_2
_geom_bond_publ_flag
N1 C1 1.3154(18) . ?
N1 C18 1.3714(17) . ?
N2 C8 1.3329(18) . ?
N2 C1 1.3471(18) . ?
N3 C8 1.3777(18) . ?
N3 C18 1.4332(17) . ?
N3 C11 1.4443(17) . ?
N4 C8 1.3403(18) . ?
N4 C9 1.4664(19) . ?
N4 C10 1.4665(17) . ?
N5 C18 1.2811(18) . ?
N5 C19 1.4148(18) . ?
C1 C2 1.4928(19) . ?
C2 C3 1.393(2) . ?
C2 C7 1.394(2) . ?
C3 C4 1.386(2) . ?
C3 H3 0.9500 . ?
C4 C5 1.383(2) . ?
C4 H4 0.9500 . ?
C5 C6 1.387(2) . ?
C5 H5 0.9500 . ?
C6 C7 1.393(2) . ?
C6 H6 0.9500 . ?
C7 H7 0.9500 . ?
C9 H9A 0.9800 . ?
C9 H9B 0.9800 . ?
C9 H9C 0.9800 . ?
C10 H10A 0.9800 . ?
C10 H10B 0.9800 . ?
C10 H10C 0.9800 . ?
C11 C17 1.3828(19) . ?
C11 C12 1.3899(19) . ?
C12 C13 1.382(2) . ?
C12 H12 0.9500 . ?
C13 C14 1.396(2) . ?
C13 H13 0.9500 . ?
C14 C16 1.391(2) . ?
C14 C15 1.511(2) . ?
C15 H15A 0.9800 . ?
C15 H15B 0.9800 . ?
C15 H15C 0.9800 . ?
C16 C17 1.389(2) . ?
C16 H16 0.9500 . ?
C17 H17 0.9500 . ?
C19 C25 1.391(2) . ?
C19 C20 1.396(2) . ?
C20 C21 1.384(2) . ?
C20 H20 0.9500 . ?
C21 C22 1.389(2) . ?
C21 H21 0.9500 . ?
C22 C24 1.392(2) . ?
C22 C23 1.510(2) . ?
C23 H23A 0.9800 . ?
C23 H23B 0.9800 . ?
C23 H23C 0.9800 . ?
C24 C25 1.384(2) . ?
C24 H24 0.9500 . ?
C25 H25 0.9500 . ?

loop_
_cod_related_entry_id
_cod_related_entry_database
_cod_related_entry_code
1 ChemSpider 21177398
